data_7212202
loop_
_publ_author_name
'Niedermeyer, Heiko'
'Ab Rani, Mohd Azri'
'Lickiss, Paul D.'
'Hallett, Jason P.'
'Welton, Tom'
'White, Andrew J. P.'
'Hunt, Patricia A.'

_publ_section_title
;
 Understanding siloxane functionalised ionic liquids.
;
_journal_issue 8
_journal_name_full 'Physical chemistry chemical physics : PCCP'
_journal_page_first 2018
_journal_page_last 2029
_journal_paper_doi 10.1039/b922011a
_journal_volume 12
_journal_year 2010
_chemical_formula_moiety 'C10 H23 N2 O Si2, Cl'
_chemical_formula_sum 'C10 H23 Cl N2 O Si2'
_chemical_formula_weight 278.93
_chemical_name_systematic
; 
 ? 
;
_space_group_IT_number 14
_symmetry_cell_setting monoclinic
_symmetry_space_group_name_Hall '-P 2ybc'
_symmetry_space_group_name_H-M 'P 1 21/c 1'
_atom_sites_solution_hydrogens geom
_atom_sites_solution_primary direct
_atom_sites_solution_secondary difmap
_audit_creation_method SHELXL-97
_cell_angle_alpha 90.00
_cell_angle_beta 103.130(2)
_cell_angle_gamma 90.00
_cell_formula_units_Z 4
_cell_length_a 15.1593(3)
_cell_length_b 8.54934(14)
_cell_length_c 12.6684(3)
_cell_measurement_reflns_used 8591
_cell_measurement_temperature 173(2)
_cell_measurement_theta_max 31.3468
_cell_measurement_theta_min 2.7478
_cell_volume 1598.93(6)
_computing_cell_refinement 'CrysAlis RED, Oxford Diffraction Ltd'
_computing_data_collection 'CrysAlis CCD, Oxford Diffraction Ltd'
_computing_data_reduction 'CrysAlis RED, Oxford Diffraction Ltd'
_computing_molecular_graphics 'Bruker SHELXTL'
_computing_publication_material 'Bruker SHELXTL'
_computing_structure_refinement 'SHELXL-97 (Sheldrick, 1997)'
_computing_structure_solution 'SHELXS-97 (Sheldrick, 1990)'
_diffrn_ambient_temperature 173(2)
_diffrn_detector_area_resol_mean 15.9863
_diffrn_measured_fraction_theta_full 0.988
_diffrn_measured_fraction_theta_max 0.862
_diffrn_measurement_device_type 'OD Xcalibur 3'
_diffrn_measurement_method 'omega scans'
_diffrn_radiation_monochromator graphite
_diffrn_radiation_source 'Enhance (Mo) X-ray Source'
_diffrn_radiation_type MoK\a
_diffrn_radiation_wavelength 0.71073
_diffrn_reflns_av_R_equivalents 0.0175
_diffrn_reflns_av_sigmaI/netI 0.0214
_diffrn_reflns_limit_h_max 18
_diffrn_reflns_limit_h_min -21
_diffrn_reflns_limit_k_max 12
_diffrn_reflns_limit_k_min -12
_diffrn_reflns_limit_l_max 15
_diffrn_reflns_limit_l_min -17
_diffrn_reflns_number 13436
_diffrn_reflns_theta_full 29.00
_diffrn_reflns_theta_max 31.42
_diffrn_reflns_theta_min 2.75
_diffrn_standards_number 0
_exptl_absorpt_coefficient_mu 0.375
_exptl_absorpt_correction_T_max 0.969
_exptl_absorpt_correction_T_min 0.890
_exptl_absorpt_correction_type analytical
_exptl_absorpt_process_details
; 
CrysAlisPro, Oxford Diffraction Ltd., 
Version 1.171.33.34d (release 27-02-2009 CrysAlis171 .NET) 
(compiled Feb 27 2009,15:38:38) 
Analytical numeric absorption correction using a multifaceted crystal 
model based on expressions derived by R.C. Clark & J.S. Reid. 
(Clark, R. C. & Reid, J. S. (1995). Acta Cryst. A51, 887-897) 
;
_exptl_crystal_colour Colourless
_exptl_crystal_density_diffrn 1.159
_exptl_crystal_density_method 'not measured'
_exptl_crystal_description blocks
_exptl_crystal_F_000 600
_exptl_crystal_size_max 0.51
_exptl_crystal_size_mid 0.32
_exptl_crystal_size_min 0.08
_refine_diff_density_max 0.403
_refine_diff_density_min -0.216
_refine_diff_density_rms 0.047
_refine_ls_extinction_method none
_refine_ls_goodness_of_fit_ref 1.033
_refine_ls_hydrogen_treatment constr
_refine_ls_matrix_type full
_refine_ls_number_parameters 151
_refine_ls_number_reflns 4574
_refine_ls_number_restraints 0
_refine_ls_restrained_S_all 1.033
_refine_ls_R_factor_all 0.0414
_refine_ls_R_factor_gt 0.0317
_refine_ls_shift/su_max 0.001
_refine_ls_shift/su_mean 0.000
_refine_ls_structure_factor_coef Fsqd
_refine_ls_weighting_details 'calc w=1/[\s^2^(Fo^2^)+(0.0498P)^2^+0.3661P] where P=(Fo^2^+2Fc^2^)/3'
_refine_ls_weighting_scheme calc
_refine_ls_wR_factor_gt 0.0893
_refine_ls_wR_factor_ref 0.0914
_reflns_number_gt 3707
_reflns_number_total 4574
_reflns_threshold_expression >2sigma(I)
_cod_data_source_file b922011a.txt
_cod_data_source_block 1
_cod_depositor_comments
;
The following automatic conversions were performed:

'_symmetry_cell_setting' value 'Monoclinic' changed to 'monoclinic'
according to /home/saulius/struct/CIF-dictionaries/cif_core.dic
dictionary named 'cif_core.dic' version 2.4.2 from 2011-04-26.

Automatic conversion script
Id: cif_fix_values 1891 2012-01-12 08:04:46Z andrius 
;
_cod_original_sg_symbol_H-M P2(1)/c
_cod_database_code 7212202

loop_
_symmetry_equiv_pos_as_xyz
'x, y, z'
'-x, y+1/2, -z+1/2'
'-x, -y, -z'
'x, -y-1/2, z-1/2'

loop_
_atom_site_label
_atom_site_type_symbol
_atom_site_fract_x
_atom_site_fract_y
_atom_site_fract_z
_atom_site_U_iso_or_equiv
_atom_site_adp_type
_atom_site_occupancy
_atom_site_symmetry_multiplicity
_atom_site_calc_flag
_atom_site_refinement_flags
_atom_site_disorder_assembly
_atom_site_disorder_group
N1 N 0.37966(7) 0.47550(12) 0.59163(9) 0.0225(2) Uani 1 1 d . . .
C2 C 0.38367(8) 0.62454(14) 0.56166(11) 0.0263(3) Uani 1 1 d . . .
H2A H 0.3813 0.7137 0.6057 0.032 Uiso 1 1 calc R . .
N3 N 0.39147(7) 0.62627(13) 0.45930(10) 0.0273(2) Uani 1 1 d . . .
C4 C 0.39236(9) 0.47539(16) 0.42227(12) 0.0293(3) Uani 1 1 d . . .
H4A H 0.3973 0.4437 0.3520 0.035 Uiso 1 1 calc R . .
C5 C 0.38476(8) 0.38083(15) 0.50502(11) 0.0262(3) Uani 1 1 d . . .
H5A H 0.3832 0.2697 0.5039 0.031 Uiso 1 1 calc R . .
C6 C 0.36377(8) 0.42053(15) 0.69580(10) 0.0244(2) Uani 1 1 d . . .
H6A H 0.4009 0.4828 0.7556 0.029 Uiso 1 1 calc R . .
H6B H 0.3825 0.3097 0.7070 0.029 Uiso 1 1 calc R . .
Si7 Si 0.24036(2) 0.43965(4) 0.69856(3) 0.02323(9) Uani 1 1 d . . .
O8 O 0.21674(6) 0.62525(11) 0.68345(9) 0.0310(2) Uani 1 1 d . . .
Si9 Si 0.13644(3) 0.75671(4) 0.65589(3) 0.02947(10) Uani 1 1 d . . .
C10 C 0.39861(10) 0.76778(18) 0.39638(13) 0.0376(3) Uani 1 1 d . . .
H10A H 0.3948 0.8604 0.4408 0.056 Uiso 1 1 calc R . .
H10B H 0.3490 0.7698 0.3315 0.056 Uiso 1 1 calc R . .
H10C H 0.4567 0.7678 0.3748 0.056 Uiso 1 1 calc R . .
C11 C 0.22341(10) 0.36964(17) 0.83044(12) 0.0341(3) Uani 1 1 d . . .
H11A H 0.1593 0.3797 0.8321 0.051 Uiso 1 1 calc R . .
H11B H 0.2603 0.4324 0.8889 0.051 Uiso 1 1 calc R . .
H11C H 0.2416 0.2597 0.8403 0.051 Uiso 1 1 calc R . .
C12 C 0.17258(10) 0.3262(2) 0.58406(13) 0.0404(3) Uani 1 1 d . . .
H12A H 0.1081 0.3356 0.5840 0.061 Uiso 1 1 calc R . .
H12B H 0.1906 0.2159 0.5918 0.061 Uiso 1 1 calc R . .
H12C H 0.1831 0.3670 0.5157 0.061 Uiso 1 1 calc R . .
C13 C 0.03014(10) 0.6706(2) 0.68043(17) 0.0521(5) Uani 1 1 d . . .
H13A H 0.0394 0.6405 0.7568 0.078 Uiso 1 1 calc R . .
H13B H 0.0137 0.5781 0.6346 0.078 Uiso 1 1 calc R . .
H13C H -0.0187 0.7480 0.6629 0.078 Uiso 1 1 calc R . .
C14 C 0.12140(16) 0.8150(3) 0.51279(17) 0.0676(6) Uani 1 1 d . . .
H14A H 0.1780 0.8601 0.5015 0.101 Uiso 1 1 calc R . .
H14B H 0.0729 0.8929 0.4946 0.101 Uiso 1 1 calc R . .
H14C H 0.1053 0.7230 0.4662 0.101 Uiso 1 1 calc R . .
C15 C 0.17250(12) 0.92573(19) 0.74600(17) 0.0470(4) Uani 1 1 d . . .
H15A H 0.2285 0.9694 0.7320 0.070 Uiso 1 1 calc R . .
H15B H 0.1832 0.8918 0.8217 0.070 Uiso 1 1 calc R . .
H15C H 0.1250 1.0058 0.7321 0.070 Uiso 1 1 calc R . .
Cl Cl 0.39404(8) 0.49161(4) 0.14257(6) 0.0341(2) Uani 0.969(4) 1 d P A 1
Cl' Cl 0.3549(17) 0.4948(14) 0.1195(13) 0.024(4) Uiso 0.031(4) 1 d P A 2

loop_
_atom_site_aniso_label
_atom_site_aniso_U_11
_atom_site_aniso_U_22
_atom_site_aniso_U_33
_atom_site_aniso_U_23
_atom_site_aniso_U_13
_atom_site_aniso_U_12
N1 0.0227(5) 0.0186(5) 0.0271(5) 0.0007(4) 0.0073(4) 0.0019(4)
C2 0.0254(6) 0.0191(6) 0.0361(7) 0.0017(5) 0.0107(5) 0.0017(5)
N3 0.0241(5) 0.0250(5) 0.0336(6) 0.0064(4) 0.0084(4) 0.0015(4)
C4 0.0297(6) 0.0310(7) 0.0274(7) -0.0010(5) 0.0067(5) 0.0011(5)
C5 0.0273(6) 0.0227(6) 0.0283(6) -0.0030(5) 0.0054(5) 0.0005(5)
C6 0.0283(6) 0.0200(5) 0.0253(6) 0.0018(5) 0.0072(5) 0.0028(5)
Si7 0.02555(17) 0.01916(16) 0.02575(18) 0.00042(13) 0.00745(13) -0.00157(12)
O8 0.0279(5) 0.0223(4) 0.0443(6) 0.0042(4) 0.0112(4) 0.0032(4)
Si9 0.02704(19) 0.02898(19) 0.0333(2) 0.00512(15) 0.00878(15) 0.00648(14)
C10 0.0375(8) 0.0324(7) 0.0440(8) 0.0168(6) 0.0116(6) 0.0017(6)
C11 0.0397(7) 0.0320(7) 0.0328(7) 0.0053(6) 0.0132(6) -0.0022(6)
C12 0.0379(8) 0.0426(8) 0.0386(8) -0.0083(7) 0.0046(6) -0.0091(7)
C13 0.0278(7) 0.0635(12) 0.0652(12) -0.0025(10) 0.0113(7) -0.0031(8)
C14 0.0827(15) 0.0758(14) 0.0448(11) 0.0251(10) 0.0158(10) 0.0248(12)
C15 0.0427(9) 0.0332(8) 0.0690(12) -0.0083(8) 0.0210(8) 0.0041(7)
Cl 0.0489(6) 0.02122(17) 0.0361(2) -0.00090(14) 0.0179(3) 0.00141(16)

loop_
_atom_type_symbol
_atom_type_description
_atom_type_scat_dispersion_real
_atom_type_scat_dispersion_imag
_atom_type_scat_source
C C 0.0033 0.0016 'International Tables Vol C Tables 4.2.6.8 and 6.1.1.4'
H H 0.0000 0.0000 'International Tables Vol C Tables 4.2.6.8 and 6.1.1.4'
N N 0.0061 0.0033 'International Tables Vol C Tables 4.2.6.8 and 6.1.1.4'
O O 0.0106 0.0060 'International Tables Vol C Tables 4.2.6.8 and 6.1.1.4'
Si Si 0.0817 0.0704 'International Tables Vol C Tables 4.2.6.8 and 6.1.1.4'
Cl Cl 0.1484 0.1585 'International Tables Vol C Tables 4.2.6.8 and 6.1.1.4'

loop_
_geom_angle_atom_site_label_1
_geom_angle_atom_site_label_2
_geom_angle_atom_site_label_3
_geom_angle
C2 N1 C5 108.63(11)
C2 N1 C6 125.97(11)
C5 N1 C6 125.17(10)
N3 C2 N1 107.94(11)
C2 N3 C4 109.44(11)
C2 N3 C10 125.00(12)
C4 N3 C10 125.55(13)
C5 C4 N3 106.74(12)
C4 C5 N1 107.24(11)
N1 C6 Si7 110.74(8)
O8 Si7 C11 110.49(6)
O8 Si7 C12 110.52(7)
C11 Si7 C12 111.88(7)
O8 Si7 C6 105.95(5)
C11 Si7 C6 109.33(6)
C12 Si7 C6 108.46(7)
Si7 O8 Si9 145.89(7)
O8 Si9 C14 108.39(8)
O8 Si9 C15 107.73(7)
C14 Si9 C15 110.46(11)
O8 Si9 C13 108.87(8)
C14 Si9 C13 110.66(10)
C15 Si9 C13 110.63(9)

loop_
_geom_bond_atom_site_label_1
_geom_bond_atom_site_label_2
_geom_bond_distance
N1 C2 1.3348(16)
N1 C5 1.3797(16)
N1 C6 1.4713(16)
C2 N3 1.3287(18)
N3 C4 1.3737(17)
N3 C10 1.4663(17)
C4 C5 1.3494(19)
C6 Si7 1.8861(13)
Si7 O8 1.6283(10)
Si7 C11 1.8468(15)
Si7 C12 1.8502(15)
O8 Si9 1.6353(10)
Si9 C14 1.844(2)
Si9 C15 1.8457(18)
Si9 C13 1.8608(17)
